data_2310141
loop_
_publ_author_name
'L\"ubben, Jens'
'Volkmann, Christian'
'Grabowsky, Simon'
'Edwards, Alison'
'Morgenroth, Wolfgang'
'Fabbiani, Francesca P. A.'
'Sheldrick, George M.'
'Dittrich, Birger'

_publ_contact_author
;
  Dr. Birger Dittrich
  Universitaet Hamburg
  Institut fuer Anorganische und Angewandte Chemie
  Martin-Luther-King-Platz 6
  20146 Hamburg
  Germany

  Dr. Simon Grabowsky
  The University of Western Australia
  School of Chemistry and Biochemistry, M310
  35 Stirling Highway
  Crawley WA 6009
  Australia
;
_publ_section_title
;
 On the temperature dependence of H-<i>U</i>~iso~ in the riding hydrogen
 model
;
_journal_issue 4
_journal_name_full 'Acta Crystallographica Section A'
_journal_page_first 309
_journal_page_last 316
_journal_paper_doi 10.1107/S2053273314010626
_journal_volume 70
_journal_year 2014
_chemical_absolute_configuration rm
_chemical_formula_moiety 'C7 H11 N1 O4, H2 O'
_chemical_formula_sum 'C7 H13 N O5'
_chemical_formula_weight 191.18
_chemical_name_common 'L-hydroxyproline monohydrate'
_space_group_IT_number 19
_symmetry_cell_setting orthorhombic
_symmetry_Int_Tables_number 19
_symmetry_space_group_name_Hall 'P 2ac 2ab'
_symmetry_space_group_name_H-M 'P 21 21 21'
_atom_sites_solution_hydrogens difmap
_atom_sites_solution_primary isomor
_cell_angle_alpha 90
_cell_angle_beta 90
_cell_angle_gamma 90
_cell_formula_units_Z 4
_cell_length_a 10.0123(2)
_cell_length_b 9.2556(2)
_cell_length_c 10.2441(2)
_cell_measurement_reflns_used 'not applicable'
_cell_measurement_temperature 250
_cell_measurement_theta_max 'not applicable'
_cell_measurement_theta_min 'not applicable'
_cell_volume 949.32(3)
_computing_data_collection 'MAATEL/ANSTO control program'
_computing_data_reduction 'argonne_boxes (Wilkinson et al., 1988) & LaueG (Piltz, 2011)'
_computing_structure_refinement 'CRYSTALS (Betteridge et al., 2003)'
_diffrn_ambient_temperature 250
_diffrn_measured_fraction_theta_full 0.746
_diffrn_measured_fraction_theta_max 0.746
_diffrn_measurement_details '10 images, exposure time 42 minutes each'
_diffrn_measurement_device 'Laue image-plate diffractometer'
_diffrn_measurement_device_type KOALA
_diffrn_measurement_method Laue
_diffrn_radiation_type neutron
_diffrn_radiation_wavelength 0.85
_diffrn_reflns_av_R_equivalents 0.0978
_diffrn_reflns_av_unetI/netI 0.0867
_diffrn_reflns_limit_h_max 15
_diffrn_reflns_limit_h_min -9
_diffrn_reflns_limit_k_max 15
_diffrn_reflns_limit_k_min -9
_diffrn_reflns_limit_l_max 15
_diffrn_reflns_limit_l_min -9
_diffrn_reflns_number 13174
_diffrn_reflns_reduction_process 'LaueG (Piltz, 2011)'
_diffrn_reflns_resolution_max 1.54
_diffrn_reflns_theta_full 70.79
_diffrn_reflns_theta_max 70.89
_diffrn_source 'nuclear reactor'
_diffrn_source_details 'thermal neutrons, supermirror guides'
_diffrn_source_type 'OPAL reactor, ANSTO, Lucas Heights, Australia'
_diffrn_standards_number 0
_exptl_absorpt_coefficient_mu 0.0
_exptl_absorpt_correction_type none
_exptl_crystal_colour colorless
_exptl_crystal_density_diffrn 1.338
_exptl_crystal_density_method 'not measured'
_exptl_crystal_description block
_exptl_crystal_F_000 144
_exptl_crystal_size_max 1.8
_exptl_crystal_size_mid 1.4
_exptl_crystal_size_min 0.5
_refine_diff_density_max 0.70
_refine_diff_density_min -0.88
_refine_ls_extinction_method None
_refine_ls_goodness_of_fit_ref 0.9945
_refine_ls_hydrogen_treatment refall
_refine_ls_matrix_type full
_refine_ls_number_parameters 232
_refine_ls_number_reflns 9675
_refine_ls_number_restraints 0
_refine_ls_R_factor_gt 0.0511
_refine_ls_shift/su_max 0.0001605
_refine_ls_shift/su_mean 0.0000124
_refine_ls_structure_factor_coef F
_refine_ls_weighting_details
;
 Method, part 1, Chebychev polynomial, (Watkin, 1994, Prince, 1982)
 [weight] = 1.0/[A~0~*T~0~(x)+A~1~*T~1~(x) ... +A~n-1~]*T~n-1~(x)]
 where A~i~ are the Chebychev coefficients listed below and x= Fcalc/Fmax
 Method = Robust Weighting (Prince, 1982)
 W = [weight] * [1-(deltaF/6*sigmaF)^2^]^2^
 A~i~ are:
 1.19 -0.518 0.521
;
_refine_ls_weighting_scheme calc
_refine_ls_wR_factor_ref 0.0502
_reflns_number_gt 967
_reflns_number_total 1307
_reflns_threshold_expression I>3.0\s(I)
_oxford_refine_ls_scale 0.4243(18)
_cod_data_source_file kx5033sup1.cf
_cod_data_source_block hydroxyproline250K
_cod_depositor_comments 'Adding full bibliography for 2310130--2310141.cif.'
_cod_original_formula_sum 'C7 H13 N1 O5'
_cod_database_code 2310141

loop_
_symmetry_equiv_pos_as_xyz
x,y,z
x+1/2,-y+1/2,-z
-x,y+1/2,-z+1/2
-x+1/2,-y,z+1/2

loop_
_atom_site_label
_atom_site_type_symbol
_atom_site_fract_x
_atom_site_fract_y
_atom_site_fract_z
_atom_site_U_iso_or_equiv
_atom_site_occupancy
_atom_site_adp_type
O1 O 0.5808(3) 1.1136(6) 0.7671(4) 0.0366 1.0000 Uani
C1 C 0.6961(3) 1.0769(4) 0.7562(2) 0.0239 1.0000 Uani
O2 O 0.7918(3) 1.1189(5) 0.8343(3) 0.0300 1.0000 Uani
H1 H 0.7556(7) 1.1897(10) 0.9020(6) 0.0419 1.0000 Uani
C2 C 0.7371(3) 0.9663(4) 0.6549(3) 0.0221 1.0000 Uani
N1 N 0.87562(19) 0.9790(3) 0.61179(19) 0.0241 1.0000 Uani
C5 C 0.9496(3) 0.8424(5) 0.6232(3) 0.0328 1.0000 Uani
C4 C 0.8369(4) 0.7304(4) 0.6355(3) 0.0297 1.0000 Uani
C3 C 0.7305(4) 0.8125(5) 0.7124(3) 0.0345 1.0000 Uani
H4 H 0.7551(11) 0.8148(11) 0.8151(7) 0.0588 1.0000 Uani
H5 H 0.6312(10) 0.7643(11) 0.7023(10) 0.0621 1.0000 Uani
O4 O 0.7836(4) 0.6951(6) 0.5110(3) 0.0314 1.0000 Uani
H2 H 0.8316(8) 0.6113(10) 0.4752(7) 0.0448 1.0000 Uani
H6 H 0.8703(11) 0.6340(11) 0.6842(8) 0.0570 1.0000 Uani
H7 H 1.0109(10) 0.8434(14) 0.7117(11) 0.0711 1.0000 Uani
H8 H 1.0117(8) 0.8242(12) 0.5379(11) 0.0563 1.0000 Uani
C6 C 0.9179(3) 1.1016(4) 0.5552(3) 0.0263 1.0000 Uani
O3 O 0.8401(4) 1.2037(5) 0.5454(4) 0.0348 1.0000 Uani
C7 C 1.0576(3) 1.1070(6) 0.5042(4) 0.0416 1.0000 Uani
H3 H 0.6699(5) 0.9801(9) 0.5717(5) 0.0358 1.0000 Uani
O5 O 0.8980(6) 0.4618(7) 0.4292(6) 0.0547 1.0000 Uani
H13 H 0.9566(8) 0.4419(11) 0.3574(8) 0.0529 1.0000 Uani
H12 H 0.8804(9) 0.3688(12) 0.4714(8) 0.0509 1.0000 Uani
H90 H 1.128(2) 1.097(4) 0.583(2) 0.069(7) 0.5000 Uiso
H91 H 1.128(2) 1.041(3) 0.568(2) 0.053(5) 0.5000 Uiso
H110 H 1.057(3) 1.087(3) 0.401(3) 0.075(6) 0.5000 Uiso
H111 H 1.0761(16) 1.024(2) 0.4315(17) 0.047(3) 0.5000 Uiso
H100 H 1.097(2) 1.218(3) 0.512(3) 0.065(5) 0.5000 Uiso
H101 H 1.081(2) 1.202(3) 0.461(3) 0.065(5) 0.5000 Uiso

loop_
_atom_site_aniso_label
_atom_site_aniso_U_11
_atom_site_aniso_U_22
_atom_site_aniso_U_33
_atom_site_aniso_U_23
_atom_site_aniso_U_13
_atom_site_aniso_U_12
O1 0.0251(13) 0.049(3) 0.0356(16) -0.0111(18) 0.0000(12) 0.0076(16)
C1 0.0231(10) 0.029(2) 0.0192(10) 0.0011(11) 0.0017(8) 0.0013(11)
O2 0.0269(12) 0.037(3) 0.0262(14) -0.0064(16) -0.0052(11) 0.0045(15)
H1 0.046(3) 0.047(5) 0.033(3) -0.002(3) 0.002(2) -0.007(3)
C2 0.0272(11) 0.018(2) 0.0206(9) 0.0016(10) 0.0033(8) 0.0000(10)
N1 0.0226(7) 0.0246(17) 0.0251(8) 0.0011(8) 0.0021(6) 0.0025(8)
C5 0.0289(12) 0.031(3) 0.0384(15) -0.0003(14) -0.0056(11) 0.0109(12)
C4 0.0453(15) 0.018(2) 0.0254(12) 0.0055(13) 0.0015(11) 0.0053(13)
C3 0.0490(17) 0.027(3) 0.0277(13) 0.0021(14) 0.0121(13) -0.0040(16)
H4 0.102(7) 0.040(6) 0.035(3) 0.011(3) 0.014(4) 0.011(5)
H5 0.063(5) 0.055(7) 0.068(5) -0.002(4) 0.024(4) -0.016(4)
O4 0.0476(19) 0.019(3) 0.0279(15) 0.0015(15) 0.0001(14) 0.0058(18)
H2 0.053(4) 0.038(6) 0.043(3) -0.003(3) 0.007(3) 0.006(4)
H6 0.082(5) 0.039(6) 0.049(4) 0.013(4) -0.007(4) 0.019(5)
H7 0.062(5) 0.073(9) 0.079(6) 0.007(6) -0.036(5) 0.005(5)
H8 0.043(3) 0.051(8) 0.075(5) 0.002(5) 0.016(3) 0.014(4)
C6 0.0236(10) 0.029(2) 0.0264(11) 0.0033(13) 0.0017(9) -0.0040(12)
O3 0.0345(15) 0.030(3) 0.0401(18) 0.0104(18) 0.0077(13) 0.0051(17)
C7 0.0231(12) 0.053(3) 0.0482(19) -0.0034(19) 0.0092(12) -0.0061(16)
H3 0.029(2) 0.047(5) 0.032(2) -0.002(3) 0.0024(19) 0.000(2)
O5 0.072(3) 0.024(4) 0.068(3) -0.001(3) 0.040(3) 0.006(2)
H13 0.053(4) 0.056(6) 0.050(4) -0.002(4) 0.017(3) -0.006(4)
H12 0.052(4) 0.046(6) 0.054(4) 0.010(4) 0.016(3) 0.000(4)

loop_
_atom_type_symbol
_atom_type_scat_dispersion_real
_atom_type_scat_dispersion_imag
_atom_type_scat_Cromer_Mann_a1
_atom_type_scat_Cromer_Mann_b1
_atom_type_scat_Cromer_Mann_a2
_atom_type_scat_Cromer_Mann_b2
_atom_type_scat_Cromer_Mann_a3
_atom_type_scat_Cromer_Mann_b3
_atom_type_scat_Cromer_Mann_a4
_atom_type_scat_Cromer_Mann_b4
_atom_type_scat_Cromer_Mann_c
_atom_type_scat_source
C 0.0000 0.0000 0.0000 0.0000 0.0000 0.0000 0.0000 0.0000 0.0000 0.0000 6.6484 'Neutron Data Booklet 2nd Ed July 2003, ILL Table 1.1'
H 0.0000 0.0000 0.0000 0.0000 0.0000 0.0000 0.0000 0.0000 0.0000 0.0000 -3.7409 'Neutron Data Booklet 2nd Ed July 2003, ILL Table 1.1'
N 0.0000 0.0000 0.0000 0.0000 0.0000 0.0000 0.0000 0.0000 0.0000 0.0000 9.3600 'Neutron Data Booklet 2nd Ed July 2003, ILL Table 1.1'
O 0.0000 0.0000 0.0000 0.0000 0.0000 0.0000 0.0000 0.0000 0.0000 0.0000 5.8050 'Neutron Data Booklet 2nd Ed July 2003, ILL Table 1.1'

loop_
_geom_angle_atom_site_label_1
_geom_angle_atom_site_label_2
_geom_angle_atom_site_label_3
_geom_angle
_geom_angle_publ_flag
O1 C1 O2 124.1(4) yes
O1 C1 C2 120.8(3) yes
O2 C1 C2 114.9(3) yes
C1 O2 H1 110.2(5) yes
C1 C2 N1 114.3(2) yes
C1 C2 C3 110.5(2) yes
N1 C2 C3 103.3(3) yes
C1 C2 H3 106.7(4) yes
N1 C2 H3 109.8(4) yes
C3 C2 H3 112.3(5) yes
C2 N1 C5 112.7(3) yes
C2 N1 C6 119.9(2) yes
C5 N1 C6 127.0(2) yes
N1 C5 C4 102.5(2) yes
N1 C5 H7 109.9(7) yes
C4 C5 H7 110.4(7) yes
N1 C5 H8 111.0(6) yes
C4 C5 H8 112.4(7) yes
H7 C5 H8 110.3(9) yes
C5 C4 C3 102.6(3) yes
C5 C4 O4 110.9(3) yes
C3 C4 O4 108.4(3) yes
C5 C4 H6 111.7(7) yes
C3 C4 H6 112.9(6) yes
O4 C4 H6 110.0(7) yes
C2 C3 C4 103.4(2) yes
C2 C3 H4 110.1(7) yes
C4 C3 H4 110.7(6) yes
C2 C3 H5 112.3(7) yes
C4 C3 H5 112.4(6) yes
H4 C3 H5 107.9(8) yes
C4 O4 H2 109.4(6) yes
N1 C6 O3 119.0(3) yes
N1 C6 C7 118.3(3) yes
O3 C6 C7 122.6(4) yes
C6 C7 H90 110.3(13) yes
C6 C7 H91 111.1(11) yes
C6 C7 H110 109.6(14) yes
H90 C7 H110 137(2) yes
H91 C7 H110 118(2) yes
C6 C7 H111 112.0(9) yes
H90 C7 H111 110(2) yes
C6 C7 H100 109.7(13) yes
H91 C7 H100 104.1(19) yes
H110 C7 H100 103(2) yes
H111 C7 H100 130.4(17) yes
C6 C7 H101 113.2(14) yes
H90 C7 H101 105(2) yes
H91 C7 H101 125.4(19) yes
H111 C7 H101 106.2(19) yes
H13 O5 H12 106.3(10) yes

loop_
_geom_bond_atom_site_label_1
_geom_bond_atom_site_label_2
_geom_bond_distance
_geom_bond_publ_flag
O1 C1 1.208(4) yes
C1 O2 1.308(4) yes
C1 C2 1.514(4) yes
O2 H1 1.020(9) yes
C2 N1 1.460(3) yes
C2 C3 1.542(5) yes
C2 H3 1.094(6) yes
N1 C5 1.470(4) yes
N1 C6 1.343(4) yes
C5 C4 1.537(5) yes
C5 H7 1.095(9) yes
C5 H8 1.086(10) yes
C4 C3 1.528(5) yes
C4 O4 1.421(5) yes
C4 H6 1.076(9) yes
C3 H4 1.080(8) yes
C3 H5 1.095(10) yes
O4 H2 0.984(11) yes
C6 O3 1.229(5) yes
C6 C7 1.494(4) yes
C7 H90 1.08(3) yes
C7 H91 1.13(2) yes
C7 H110 1.07(3) yes
C7 H111 1.087(19) yes
C7 H100 1.10(3) yes
C7 H101 1.01(3) yes
O5 H13 0.959(9) yes
O5 H12 0.980(14) yes

loop_
_geom_hbond_atom_site_label_D
_geom_hbond_atom_site_label_H
_geom_hbond_atom_site_label_A
_geom_hbond_site_symmetry_A
_geom_hbond_angle_DHA
_geom_hbond_distance_DH
_geom_hbond_distance_HA
_geom_hbond_distance_DA
_geom_hbond_publ_flag
O2 H1 O4 4_675 173.4(7) 1.020 1.593 2.609(5) yes
C3 H4 O3 4_675 144.5(8) 1.080 2.550 3.487(5) yes
C3 H5 O1 3_646 164.5(9) 1.095 2.559 3.626(5) yes
O4 H2 O5 . 172.5(8) 0.984 1.605 2.583(5) yes
O5 H13 O1 2_566 172.5(10) 0.959 1.854 2.807(5) yes
O5 H12 O3 1_545 177.1(9) 0.980 1.753 2.732(5) yes
